data_1524639
loop_
_publ_author_name
'Kal'ichak, Ya.M.'
'Zaremba, V.I.'
'Baranyak, V.M.'
'Bruskov, V.A.'
'Zavalii, P.Yu.'

_publ_section_title
;
 Crystalline structure of compounds R Co In5 (R= Ce, Pr, Nd, Sm, Gd, Dy,
 Ho, Y) and R2 Co In8 (R= Ce, Pr, Nd, Sm, Gd, Dy, Ho, Tm,Y)
;
_journal_name_full 'Izvestiya Akademii Nauk SSSR, Metally'
_journal_page_first 209
_journal_page_last 210
_journal_volume 1989
_journal_year 1989
_chemical_formula_sum 'Co Ho In5'
_space_group_IT_number 123
_symmetry_space_group_name_Hall '-P 4 2'
_symmetry_space_group_name_H-M 'P 4/m m m'
_cell_angle_alpha 90
_cell_angle_beta 90
_cell_angle_gamma 90
_cell_formula_units_Z 1
_cell_length_a 4.547
_cell_length_b 4.547
_cell_length_c 7.411
_cell_volume 153.224
_citation_journal_id_ASTM IZNMAQ
_cod_data_source_file Kalichak_IZNMAQ_1989_1068.cif
_cod_data_source_block Co1Ho1In5
_cod_original_formula_sum 'Co1 Ho1 In5'
_cod_database_code 1524639

loop_
_symmetry_equiv_pos_as_xyz
x,y,z
-y,x,z
-x,-y,z
y,-x,z
x,-y,-z
y,x,-z
-x,y,-z
-y,-x,-z
-x,-y,-z
y,-x,-z
x,y,-z
-y,x,-z
-x,y,z
-y,-x,z
x,-y,z
y,x,z

loop_
_atom_site_label
_atom_site_type_symbol
_atom_site_fract_x
_atom_site_fract_y
_atom_site_fract_z
_atom_site_occupancy
_atom_site_U_iso_or_equiv
In2 In 0 0.5 0.3051 1 0.0
Co1 Co 0 0 0.5 1 0.0
In1 In 0.5 0.5 0 1 0.0
Ho1 Ho 0 0 0 1 0.0
